data_2007296
loop_
_publ_author_name
'Wullens, Hilda'
'Devillers, Michel'
'Tinant, Bernard'
'Declercq, Jean-Paul'

_publ_section_title
;
 Bis(guanidinium) (Hydrogen
 triethylenetetraminehexaacetato)bismuthate(III) Tetrahydrate
;
_journal_issue 6
_journal_name_full 'Acta Crystallographica Section C'
_journal_page_first 770
_journal_page_last 773
_journal_paper_doi 10.1107/S0108270198000882
_journal_volume 54
_journal_year 1998
_chemical_formula_iupac '(C H6 N3)~2~ [Bi (C18 H25 N4 O12)], 4H2 O'
_chemical_formula_moiety 'C18 H25 Bi N4 O12 . 2CH~6~N~3~ . 4H~2~O'
_chemical_formula_sum 'C20 H45 Bi N10 O16'
_chemical_formula_weight 890.66
_chemical_name_systematic
;
bis (guanidinium) (hydrogentriethylene
tetraamine-hexaacetato) bismuthate III
;
_space_group_IT_number 2
_symmetry_cell_setting triclinic
_symmetry_space_group_name_Hall '-P 1'
_symmetry_space_group_name_H-M 'P -1'
_cell_angle_alpha 87.56(3)
_cell_angle_beta 89.14(3)
_cell_angle_gamma 88.10(3)
_cell_formula_units_Z 2
_cell_length_a 9.716(3)
_cell_length_b 10.447(4)
_cell_length_c 16.303(6)
_cell_measurement_reflns_used 22
_cell_measurement_temperature 293(2)
_cell_measurement_theta_max 12.5
_cell_measurement_theta_min 5.0
_cell_volume 1652.2(10)
_computing_cell_refinement 'local program'
_computing_data_collection 'local program'
_computing_data_reduction 'local program'
_computing_molecular_graphics 'PLATON (Spek, 1990)'
_computing_publication_material SHELXL93
_computing_structure_refinement 'SHELXL93 (Sheldrick, 1993)'
_computing_structure_solution 'SHELXS86 (Sheldrick, 1990)'
_diffrn_ambient_temperature 293(2)
_diffrn_measurement_device_type 'Huber four-circle diffractometer'
_diffrn_measurement_method '\w scan'
_diffrn_radiation_monochromator graphite
_diffrn_radiation_source 'fine-focus sealed tube'
_diffrn_radiation_type MoK\a
_diffrn_radiation_wavelength 0.71069
_diffrn_reflns_av_R_equivalents 0.0000
_diffrn_reflns_av_sigmaI/netI 0.0940
_diffrn_reflns_limit_h_max 12
_diffrn_reflns_limit_h_min -12
_diffrn_reflns_limit_k_max 13
_diffrn_reflns_limit_k_min -13
_diffrn_reflns_limit_l_max 21
_diffrn_reflns_limit_l_min 0
_diffrn_reflns_number 7606
_diffrn_reflns_theta_max 27.55
_diffrn_reflns_theta_min 2.10
_diffrn_standards_decay_% 3
_diffrn_standards_interval_count 50
_diffrn_standards_number 1
_exptl_absorpt_coefficient_mu 5.420
_exptl_absorpt_correction_T_max 0.303
_exptl_absorpt_correction_T_min 0.155
_exptl_absorpt_correction_type psi-scan
_exptl_absorpt_process_details '(North et al., 1968)'
_exptl_crystal_colour colourless
_exptl_crystal_density_diffrn 1.790
_exptl_crystal_density_method 'not measured'
_exptl_crystal_description parallelepiped
_exptl_crystal_F_000 886
_exptl_crystal_size_max 0.3
_exptl_crystal_size_mid 0.2
_exptl_crystal_size_min 0.2
_refine_diff_density_max 3.285
_refine_diff_density_min -2.162
_refine_ls_extinction_method none
_refine_ls_goodness_of_fit_all 0.983
_refine_ls_goodness_of_fit_ref 1.061
_refine_ls_hydrogen_treatment constr
_refine_ls_matrix_type full
_refine_ls_number_parameters 428
_refine_ls_number_reflns 7606
_refine_ls_number_restraints 25
_refine_ls_restrained_S_all 0.982
_refine_ls_R_factor_all 0.078
_refine_ls_R_factor_gt 0.055
_refine_ls_shift/esd_mean 0.000
_refine_ls_shift/su_max -0.001
_refine_ls_structure_factor_coef Fsqd
_refine_ls_weighting_details 'calc w = 1/[\s^2^(Fo^2^)+(0.0732P)^2^] where P=(Fo^2^+2Fc^2^)/3'
_refine_ls_weighting_scheme sigma
_refine_ls_wR_factor_all 0.126
_refine_ls_wR_factor_ref 0.119
_reflns_number_gt 5902
_reflns_number_total 7606
_reflns_threshold_expression F>4\s(F)
_cod_data_source_file ab1531.cif
_cod_data_source_block wh182c
_cod_database_code 2007296

loop_
_symmetry_equiv_pos_as_xyz
'x, y, z'
'-x, -y, -z'

loop_
_atom_site_aniso_label
_atom_site_aniso_U_11
_atom_site_aniso_U_22
_atom_site_aniso_U_33
_atom_site_aniso_U_12
_atom_site_aniso_U_13
_atom_site_aniso_U_23
Bi .02030(13) .02798(15) .02285(15) .00116(9) .00209(9) .00372(10)
N1 .024(3) .028(3) .024(3) .001(2) .000(3) .003(3)
C1 .034(4) .029(4) .025(4) .009(3) -.001(3) -.001(3)
C101 .036(4) .041(5) .026(4) .008(4) -.004(4) -.004(4)
O1 .060(4) .043(4) .064(5) .032(3) -.023(4) -.011(3)
O101 .039(3) .053(4) .047(4) .015(3) -.014(3) -.013(3)
C2 .029(4) .034(4) .030(5) .007(3) .007(3) -.002(4)
C102 .028(4) .040(4) .021(4) -.003(3) .001(3) .008(3)
O2 .033(3) .034(3) .037(3) .002(2) .004(3) .009(3)
O102 .041(4) .063(4) .044(4) .011(3) .019(3) .015(3)
C3 .034(4) .027(4) .046(5) .000(3) .003(4) .008(4)
C4 .039(5) .031(4) .039(5) -.008(3) .012(4) .008(4)
N2 .026(3) .034(4) .039(4) -.004(3) .002(3) .003(3)
C5 .031(4) .053(5) .032(5) -.006(4) .011(4) .015(4)
C105 .030(4) .051(5) .029(5) .018(4) .004(4) .016(4)
O5 .049(4) .043(3) .035(4) -.005(3) .003(3) .000(3)
O105 .051(4) .075(5) .030(4) .019(3) .012(3) .007(3)
C6 .029(4) .055(5) .040(5) -.017(4) .003(4) .007(4)
C7 .019(4) .070(6) .051(6) -.017(4) -.006(4) .013(5)
N3 .027(3) .054(4) .030(4) -.002(3) -.008(3) -.004(3)
C8 .039(5) .060(6) .040(6) -.013(4) -.015(4) .007(5)
C108 .047(5) .051(5) .028(5) -.002(4) -.002(4) .003(4)
O8 .036(3) .046(3) .035(3) -.001(3) .002(3) -.005(3)
O108 .075(5) .106(7) .042(5) .002(5) -.012(4) -.027(5)
C9 .024(4) .064(6) .050(6) .003(4) -.005(4) .017(5)
C10 .027(4) .066(6) .039(5) .008(4) .007(4) -.002(5)
N4 .031(4) .042(4) .032(4) .008(3) .006(3) .002(3)
C11 .046(5) .035(5) .048(6) .013(4) -.004(4) .008(4)
C111 .066(7) .050(6) .046(6) .028(5) .013(5) .013(5)
O11 .049(4) .039(3) .034(3) .011(3) .012(3) .013(3)
O111 .245(14) .075(6) .077(7) .089(8) .085(8) .053(5)
C12 .031(4) .047(5) .030(5) .007(4) .007(4) .001(4)
C112 .040(5) .028(4) .043(5) .001(3) -.002(4) -.001(4)
O12 .032(3) .045(3) .049(4) .001(3) .008(3) -.015(3)
O112 .050(4) .054(4) .052(4) .007(3) -.012(3) -.015(3)
C200 .065(7) .050(6) .041(6) -.008(5) .010(5) .007(5)
N201 .113(9) .053(5) .058(6) .003(5) .034(6) .011(5)
N202 .113(8) .048(5) .038(5) -.005(5) .025(5) .002(4)
N203 .096(8) .054(5) .045(6) .003(5) .019(5) .008(4)
C300 .053(6) .041(5) .033(5) .010(4) .012(4) -.005(4)
N301 .060(5) .045(5) .039(5) -.001(4) .006(4) .004(4)
N302 .037(4) .079(6) .048(5) -.012(4) .003(4) .013(5)
N303 .068(6) .086(7) .045(6) -.020(5) -.004(5) .002(5)
O81 .103(7) .069(5) .082(7) .013(5) .024(6) -.005(5)
O82 .147(10) .055(5) .097(8) -.012(6) -.034(7) .013(5)
O83 .121(10) .214(15) .109(10) .047(10) -.040(8) -.043(10)
O84 .120(12) .113(11) .50(4) .002(9) -.004(17) -.065(17)

loop_
_atom_site_label
_atom_site_fract_x
_atom_site_fract_y
_atom_site_fract_z
_atom_site_U_iso_or_equiv
_atom_site_thermal_displace_type
_atom_site_calc_flag
_atom_site_refinement_flags
_atom_site_occupancy
_atom_site_disorder_group
_atom_site_type_symbol
Bi .25096(3) .18761(3) .20805(2) .02392(10) Uani d . 1 . Bi3+
N1 .0569(6) .3644(6) .1620(4) .0257(13) Uani d . 1 . N
C1 -.0274(8) .2994(7) .1048(5) .030(2) Uani d . 1 . C
H1A -.0546(8) .2188(7) .1309(5) .051(5) Uiso calc R 1 . H
H1B .0293(8) .2791(7) .0573(5) .051(5) Uiso calc R 1 . H
C101 -.1559(9) .3715(8) .0750(5) .034(2) Uani d . 1 . C
O1 -.1826(7) .4794(6) .0895(5) .056(2) Uani d . 1 . O
O101 -.2382(6) .3073(6) .0295(4) .046(2) Uani d D 1 . O
H101 -.211(10) .234(5) .016(6) .051(5) Uiso d D 1 . H
C2 -.0159(8) .3940(8) .2377(5) .031(2) Uani d . 1 . C
H2A -.1010(8) .4410(8) .2243(5) .051(5) Uiso calc R 1 . H
H2B .0399(8) .4492(8) .2690(5) .051(5) Uiso calc R 1 . H
C102 -.0492(8) .2761(8) .2905(5) .030(2) Uani d . 1 . C
O2 .0148(6) .1726(5) .2782(4) .0350(13) Uani d . 1 . O
O102 -.1390(7) .2926(7) .3446(4) .050(2) Uani d . 1 . O
C3 .1234(8) .4786(7) .1241(6) .036(2) Uani d . 1 . C
H3A .0595(8) .5518(7) .1259(6) .051(5) Uiso calc R 1 . H
H3B .1446(8) .4636(7) .0669(6) .051(5) Uiso calc R 1 . H
C4 .2536(9) .5089(8) .1671(6) .036(2) Uani d . 1 . C
H4A .2859(9) .5908(8) .1457(6) .051(5) Uiso calc R 1 . H
H4B .2341(9) .5162(8) .2252(6) .051(5) Uiso calc R 1 . H
N2 .3628(7) .4089(6) .1557(4) .033(2) Uani d . 1 . N
C5 .4096(9) .4088(9) .0698(5) .039(2) Uani d . 1 . C
H5A .5093(9) .4108(9) .0686(5) .051(5) Uiso calc R 1 . H
H5B .3749(9) .4869(9) .0421(5) .051(5) Uiso calc R 1 . H
C105 .3673(8) .2978(9) .0225(5) .038(2) Uani d . 1 . C
O5 .2882(7) .2166(6) .0581(4) .0424(15) Uani d . 1 . O
O105 .4085(7) .2919(7) -.0487(4) .053(2) Uani d . 1 . O
C6 .4801(8) .4286(9) .2092(6) .041(2) Uani d . 1 . C
H6A .4461(8) .4507(9) .2632(6) .051(5) Uiso calc R 1 . H
H6B .5325(8) .4997(9) .1868(6) .051(5) Uiso calc R 1 . H
C7 .5726(8) .3114(9) .2172(6) .047(2) Uani d . 1 . C
H7A .6025(8) .2867(9) .1629(6) .051(5) Uiso calc R 1 . H
H7B .6538(8) .3314(9) .2475(6) .051(5) Uiso calc R 1 . H
N3 .5036(7) .2012(7) .2601(4) .037(2) Uani d . 1 . N
C8 .4888(9) .2246(10) .3488(6) .046(2) Uani d . 1 . C
H8A .5684(9) .2700(10) .3656(6) .051(5) Uiso calc R 1 . H
H8B .4896(9) .1424(10) .3788(6) .051(5) Uiso calc R 1 . H
C108 .3603(10) .3003(9) .3734(6) .042(2) Uani d . 1 . C
O8 .2604(6) .3082(6) .3245(4) .0388(14) Uani d . 1 . O
O108 .3581(9) .3465(9) .4402(5) .074(2) Uani d . 1 . O
C9 .5827(9) .0824(10) .2453(6) .047(2) Uani d . 1 . C
H9A .5663(9) .0208(10) .2903(6) .051(5) Uiso calc R 1 . H
H9B .6801(9) .0999(10) .2440(6) .051(5) Uiso calc R 1 . H
C10 .5447(8) .0252(10) .1660(6) .044(2) Uani d . 1 . C
H10A .5564(8) .0883(10) .1213(6) .051(5) Uiso calc R 1 . H
H10B .6063(8) -.0475(10) .1558(6) .051(5) Uiso calc R 1 . H
N4 .4016(7) -.0168(7) .1677(4) .036(2) Uani d . 1 . N
C11 .3813(10) -.1229(8) .2295(6) .044(2) Uani d . 1 . C
H11A .4698(10) -.1659(8) .2396(6) .051(5) Uiso calc R 1 . H
H11B .3222(10) -.1846(8) .2061(6) .051(5) Uiso calc R 1 . H
C111 .3196(11) -.0849(10) .3108(7) .055(3) Uani d . 1 . C
O11 .2728(6) .0266(6) .3176(4) .0415(15) Uani d . 1 . O
O111 .3219(15) -.1677(9) .3652(6) .137(6) Uani d . 1 . O
C12 .3542(8) -.0543(9) .0875(5) .036(2) Uani d . 1 . C
H12A .3888(8) -.1405(9) .0774(5) .051(5) Uiso calc R 1 . H
H12B .3911(8) .0031(9) .0449(5) .051(5) Uiso calc R 1 . H
C112 .1974(9) -.0500(8) .0834(6) .037(2) Uani d . 1 . C
O12 .1320(6) .0074(6) .1380(4) .0417(15) Uani d . 1 . O
O112 .1438(7) -.1002(6) .0258(4) .052(2) Uani d . 1 . O
C200 .1568(11) .9993(10) .5376(7) .053(3) Uani d . 1 . C
N201 .1802(12) 1.0929(9) .4830(6) .075(3) Uani d . 1 . N
H20A .2159(12) 1.0760(9) .4360(6) .051(5) Uiso calc R 1 . H
H20B .1599(12) 1.1709(9) .4945(6) .051(5) Uiso calc R 1 . H
N202 .1008(11) 1.0244(9) .6092(5) .067(3) Uani d . 1 . N
H20C .0845(11) .9630(9) .6445(5) .051(5) Uiso calc R 1 . H
H20D .0803(11) 1.1023(9) .6209(5) .051(5) Uiso calc R 1 . H
N203 .1874(10) .8808(9) .5205(6) .066(3) Uani d . 1 . N
H20E .1710(10) .8198(9) .5560(6) .051(5) Uiso calc R 1 . H
H20F .2241(10) .8638(9) .4737(6) .051(5) Uiso calc R 1 . H
C300 .1390(10) .2055(9) .8327(6) .043(2) Uani d . 1 . C
N301 .2382(8) .2842(7) .8113(5) .048(2) Uani d . 1 . N
H30A .3032(8) .2967(7) .8450(5) .051(5) Uiso calc R 1 . H
H30B .2378(8) .3229(7) .7637(5) .051(5) Uiso calc R 1 . H
N302 .1409(8) .1472(9) .9052(5) .055(2) Uani d . 1 . N
H30C .0775(8) .0947(9) .9193(5) .051(5) Uiso calc R 1 . H
H30D .2054(8) .1614(9) .9388(5) .051(5) Uiso calc R 1 . H
N303 .0386(10) .1820(10) .7821(6) .066(3) Uani d . 1 . N
H30E -.0239(10) .1293(10) .7972(6) .051(5) Uiso calc R 1 . H
H30F .0358(10) .2195(10) .7341(6) .051(5) Uiso calc R 1 . H
O81 .7438(10) .5480(8) .3418(6) .085(3) Uani d U 1 . O
O82 .9586(12) .6999(8) .3856(7) .100(3) Uani d U 1 . O
O83 .5117(13) .6286(15) .4165(8) .148(6) Uani d U 1 . O
O84 .1980(16) .5775(14) .4176(17) .244(12) Uani d U 1 . O

loop_
_atom_type_symbol
_atom_type_description
_atom_type_scat_dispersion_real
_atom_type_scat_dispersion_imag
_atom_type_scat_source
C C 0.0033 0.0016 'International Tables Vol C Tables 4.2.6.8 and 6.1.1.4'
H H 0.0000 0.0000 'International Tables Vol C Tables 4.2.6.8 and 6.1.1.4'
N N 0.0061 0.0033 'International Tables Vol C Tables 4.2.6.8 and 6.1.1.4'
O O 0.0106 0.0060 'International Tables Vol C Tables 4.2.6.8 and 6.1.1.4'
Bi Bi3+ -4.1077 10.2566 'International Tables Vol C Tables 4.2.6.8 and 6.1.1.4'

loop_
_geom_angle_atom_site_label_1
_geom_angle_atom_site_label_2
_geom_angle_atom_site_label_3
_geom_angle
_geom_angle_publ_flag
O8 Bi O11 77.0(2) yes
O8 Bi O5 138.5(2) yes
O11 Bi O5 140.8(2) yes
O8 Bi O2 73.9(2) yes
O11 Bi O2 73.0(2) yes
O5 Bi O2 124.5(2) yes
O8 Bi O12 146.2(2) yes
O11 Bi O12 82.2(2) yes
O5 Bi O12 71.7(2) yes
O2 Bi O12 74.7(2) yes
O8 Bi N3 68.4(2) yes
O11 Bi N3 74.6(2) yes
O5 Bi N3 100.7(2) yes
O2 Bi N3 134.6(2) yes
O12 Bi N3 130.6(2) yes
O8 Bi N4 129.4(2) yes
O11 Bi N4 66.4(2) yes
O5 Bi N4 75.6(2) yes
O2 Bi N4 122.8(2) yes
O12 Bi N4 61.7(2) yes
N3 Bi N4 69.1(2) yes
O8 Bi N1 83.5(2) yes
O11 Bi N1 135.2(2) yes
O5 Bi N1 76.3(2) yes
O2 Bi N1 62.8(2) yes
O12 Bi N1 93.2(2) yes
N3 Bi N1 133.6(2) yes
N4 Bi N1 147.0(2) yes
O8 Bi N2 75.0(2) yes
O11 Bi N2 140.1(2) yes
O5 Bi N2 63.9(2) yes
O2 Bi N2 124.1(2) yes
O12 Bi N2 134.7(2) yes
N3 Bi N2 69.0(2) yes
N4 Bi N2 112.9(2) yes
N1 Bi N2 68.4(2) yes
O8 Bi C108 19.4(2) ?
O11 Bi C108 67.5(2) ?
O5 Bi C108 138.7(2) ?
O2 Bi C108 87.7(2) ?
O12 Bi C108 148.4(2) ?
N3 Bi C108 50.4(2) ?
N4 Bi C108 110.6(2) ?
N1 Bi C108 101.9(2) ?
N2 Bi C108 76.8(2) ?
C2 N1 C1 113.0(6) ?
C2 N1 C3 111.7(6) ?
C1 N1 C3 113.0(6) ?
C2 N1 Bi 104.5(5) ?
C1 N1 Bi 104.3(4) ?
C3 N1 Bi 109.6(4) ?
N1 C1 C101 116.5(6) ?
N1 C1 H1A 108.2(4) ?
C101 C1 H1A 108.2(5) ?
N1 C1 H1B 108.2(4) ?
C101 C1 H1B 108.2(4) ?
H1A C1 H1B 107.3 ?
O1 C101 O101 120.6(8) ?
O1 C101 C1 123.5(8) ?
O101 C101 C1 116.0(7) ?
C101 O101 H101 117.(7) ?
N1 C2 C102 113.2(6) ?
N1 C2 H2A 108.9(4) ?
C102 C2 H2A 108.9(4) ?
N1 C2 H2B 108.9(4) ?
C102 C2 H2B 108.9(4) ?
H2A C2 H2B 107.8 ?
O102 C102 O2 125.4(8) ?
O102 C102 C2 115.4(7) ?
O2 C102 C2 119.2(7) ?
C102 O2 Bi 116.8(5) ?
N1 C3 C4 112.2(7) ?
N1 C3 H3A 109.2(4) ?
C4 C3 H3A 109.2(4) ?
N1 C3 H3B 109.2(4) ?
C4 C3 H3B 109.2(5) ?
H3A C3 H3B 107.9 ?
N2 C4 C3 111.7(7) ?
N2 C4 H4A 109.3(4) ?
C3 C4 H4A 109.3(4) ?
N2 C4 H4B 109.3(5) ?
C3 C4 H4B 109.3(5) ?
H4A C4 H4B 107.9 ?
C5 N2 C6 109.8(6) ?
C5 N2 C4 110.7(7) ?
C6 N2 C4 110.8(7) ?
C5 N2 Bi 113.2(5) ?
C6 N2 Bi 106.8(5) ?
C4 N2 Bi 105.4(4) ?
N2 C5 C105 115.8(7) ?
N2 C5 H5A 108.3(4) ?
C105 C5 H5A 108.3(4) ?
N2 C5 H5B 108.3(4) ?
C105 C5 H5B 108.3(5) ?
H5A C5 H5B 107.4 ?
O105 C105 O5 124.2(9) ?
O105 C105 C5 117.7(8) ?
O5 C105 C5 118.1(7) ?
C105 O5 Bi 125.6(6) ?
N2 C6 C7 111.8(7) ?
N2 C6 H6A 109.3(4) ?
C7 C6 H6A 109.3(5) ?
N2 C6 H6B 109.3(4) ?
C7 C6 H6B 109.3(4) ?
H6A C6 H6B 107.9 ?
N3 C7 C6 112.5(7) ?
N3 C7 H7A 109.1(5) ?
C6 C7 H7A 109.1(5) ?
N3 C7 H7B 109.1(4) ?
C6 C7 H7B 109.1(5) ?
H7A C7 H7B 107.8 ?
C9 N3 C8 111.9(7) ?
C9 N3 C7 109.5(7) ?
C8 N3 C7 109.7(7) ?
C9 N3 Bi 110.8(5) ?
C8 N3 Bi 104.9(5) ?
C7 N3 Bi 109.9(5) ?
N3 C8 C108 115.5(8) ?
N3 C8 H8A 108.4(5) ?
C108 C8 H8A 108.4(5) ?
N3 C8 H8B 108.4(5) ?
C108 C8 H8B 108.4(5) ?
H8A C8 H8B 107.5 ?
O108 C108 O8 123.8(9) ?
O108 C108 C8 117.6(9) ?
O8 C108 C8 118.5(8) ?
O108 C108 Bi 159.6(7) ?
O8 C108 Bi 37.6(4) ?
C8 C108 Bi 81.3(5) ?
C108 O8 Bi 123.0(6) ?
N3 C9 C10 112.1(7) ?
N3 C9 H9A 109.2(5) ?
C10 C9 H9A 109.2(6) ?
N3 C9 H9B 109.2(5) ?
C10 C9 H9B 109.2(5) ?
H9A C9 H9B 107.9 ?
N4 C10 C9 111.8(7) ?
N4 C10 H10A 109.3(5) ?
C9 C10 H10A 109.3(6) ?
N4 C10 H10B 109.3(5) ?
C9 C10 H10B 109.3(5) ?
H10A C10 H10B 107.9 ?
C12 N4 C10 113.2(7) ?
C12 N4 C11 109.7(7) ?
C10 N4 C11 111.6(7) ?
C12 N4 Bi 107.1(5) ?
C10 N4 Bi 105.1(5) ?
C11 N4 Bi 110.0(5) ?
N4 C11 C111 115.8(7) ?
N4 C11 H11A 108.3(4) ?
C111 C11 H11A 108.3(5) ?
N4 C11 H11B 108.3(5) ?
C111 C11 H11B 108.3(6) ?
H11A C11 H11B 107.4 ?
O111 C111 O11 125.3(10) ?
O111 C111 C11 115.7(9) ?
O11 C111 C11 119.0(9) ?
C111 O11 Bi 125.8(6) ?
N4 C12 C112 111.5(7) ?
N4 C12 H12A 109.3(4) ?
C112 C12 H12A 109.3(5) ?
N4 C12 H12B 109.3(5) ?
C112 C12 H12B 109.3(5) ?
H12A C12 H12B 108.0 ?
O112 C112 O12 124.2(8) ?
O112 C112 C12 118.1(8) ?
O12 C112 C12 117.7(8) ?
C112 O12 Bi 118.0(5) ?
N203 C200 N202 119.6(10) ?
N203 C200 N201 120.2(10) ?
N202 C200 N201 120.3(10) ?
C200 N201 H20A 120.0(6) ?
C200 N201 H20B 120.0(6) ?
H20A N201 H20B 120.0 ?
C200 N202 H20C 120.0(6) ?
C200 N202 H20D 120.0(6) ?
H20C N202 H20D 120.0 ?
C200 N203 H20E 120.0(6) ?
C200 N203 H20F 120.0(6) ?
H20E N203 H20F 120.0 ?
N302 C300 N303 118.8(10) ?
N302 C300 N301 119.4(10) ?
N303 C300 N301 121.8(10) ?
C300 N301 H30A 120.0(6) ?
C300 N301 H30B 120.0(6) ?
H30A N301 H30B 120.0 ?
C300 N302 H30C 120.0(6) ?
C300 N302 H30D 120.0(6) ?
H30C N302 H30D 120.0 ?
C300 N303 H30E 120.0(6) ?
C300 N303 H30F 120.0(6) ?
H30E N303 H30F 120.0 ?

loop_
_geom_bond_atom_site_label_1
_geom_bond_atom_site_label_2
_geom_bond_site_symmetry_2
_geom_bond_distance
_geom_bond_publ_flag
Bi O2 . 2.554(6) yes
Bi O5 . 2.474(6) yes
Bi O8 . 2.327(6) yes
Bi O11 . 2.408(6) yes
Bi O12 . 2.560(6) yes
Bi N1 . 2.687(6) yes
Bi N2 . 2.688(7) yes
Bi N3 . 2.619(7) yes
Bi N4 . 2.649(7) yes
Bi C108 . 3.196(9) ?
N1 C2 . 1.453(10) ?
N1 C1 . 1.455(10) ?
N1 C3 . 1.483(10) ?
C1 C101 . 1.513(11) ?
C1 H1A . .97 ?
C1 H1B . .97 ?
C101 O1 . 1.182(10) ?
C101 O101 . 1.317(10) ?
O101 H101 . .84(3) ?
C2 C102 . 1.513(11) ?
C2 H2A . .97 ?
C2 H2B . .97 ?
C102 O102 . 1.245(9) ?
C102 O2 . 1.252(9) ?
C3 C4 . 1.504(12) ?
C3 H3A . .97 ?
C3 H3B . .97 ?
C4 N2 . 1.479(10) ?
C4 H4A . .97 ?
C4 H4B . .97 ?
N2 C5 . 1.466(11) ?
N2 C6 . 1.470(11) ?
C5 C105 . 1.491(13) ?
C5 H5A . .97 ?
C5 H5B . .97 ?
C105 O105 . 1.227(10) ?
C105 O5 . 1.278(10) ?
C6 C7 . 1.497(13) ?
C6 H6A . .97 ?
C6 H6B . .97 ?
C7 N3 . 1.493(11) ?
C7 H7A . .97 ?
C7 H7B . .97 ?
N3 C9 . 1.465(11) ?
N3 C8 . 1.481(12) ?
C8 C108 . 1.514(13) ?
C8 H8A . .97 ?
C8 H8B . .97 ?
C108 O108 . 1.211(11) ?
C108 O8 . 1.263(11) ?
C9 C10 . 1.503(13) ?
C9 H9A . .97 ?
C9 H9B . .97 ?
C10 N4 . 1.472(11) ?
C10 H10A . .97 ?
C10 H10B . .97 ?
N4 C12 . 1.466(11) ?
N4 C11 . 1.481(12) ?
C11 C111 . 1.510(13) ?
C11 H11A . .97 ?
C11 H11B . .97 ?
C111 O111 . 1.212(12) ?
C111 O11 . 1.245(11) ?
C12 C112 . 1.526(12) ?
C12 H12A . .97 ?
C12 H12B . .97 ?
C112 O112 . 1.226(11) ?
C112 O12 . 1.248(10) ?
C200 N203 . 1.304(13) ?
C200 N202 . 1.313(13) ?
C200 N201 . 1.317(13) ?
N201 H20A . .86 ?
N201 H20B . .86 ?
N202 H20C . .86 ?
N202 H20D . .86 ?
N203 H20E . .86 ?
N203 H20F . .86 ?
C300 N302 . 1.306(12) ?
C300 N303 . 1.322(13) ?
C300 N301 . 1.321(12) ?
N301 H30A . .86 ?
N301 H30B . .86 ?
N302 H30C . .86 ?
N302 H30D . .86 ?
N303 H30E . .86 ?
N303 H30F . .86 ?

loop_
_geom_hbond_atom_site_label_D
_geom_hbond_atom_site_label_H
_geom_hbond_atom_site_label_A
_geom_hbond_site_symmetry_A
_geom_hbond_distance_DH
_geom_hbond_distance_HA
_geom_hbond_distance_DA
_geom_hbond_angle_DHA
O101 H101 O112 2_555 0.84(6) 1.69(7) 2.519(9) 169(6)
N201 H20A O11 1_565 0.860(10) 2.080(10) 2.930(10) 171.0(10)
N202 H20C O2 2_566 0.860(10) 2.100(10) 2.940(10) 163.0(10)
N202 H20D O82 2_676 0.860(10) 2.090(10) 2.920(10) 164.0(10)
N203 H20E O102 2_566 0.860(10) 1.990(10) 2.830(10) 168.0(10)
N203 H20F O111 1_565 0.860(10) 2.030(10) 2.890(10) 176.0(10)
N301 H30A O105 1_556 0.860(10) 2.020(10) 2.840(10) 159.0(10)
N301 H30B O81 2_666 0.860(10) 2.150(10) 2.990(10) 168.0(10)
N302 H30C O112 2_556 0.860(10) 2.320(10) 3.020(10) 139.0(10)
N302 H30D O5 1_556 0.860(10) 2.220(10) 3.030(10) 154.0(10)
N303 H30E O12 2_556 0.860(10) 2.050(10) 2.880(10) 162.0(10)
N303 H30F O82 2_666 0.860(10) 2.090(10) 2.950(10) 175.0(10)
O81 ? O83 1_555 ? ? 2.670(10) ?
O81 ? O82 1_555 ? ? 2.780(10) ?
O81 ? O102 1_655 ? ? 2.860(10) ?
O82 ? O84 1_655 ? ? 2.660(10) ?
O83 ? O84 1_555 ? ? 3.110(10) ?
O83 ? O108 2_666 ? ? 2.700(10) ?
O83 ? O111 1_565 ? ? 2.870(10) ?
O84 ? O108 1_555 ? ? 2.840(10) ?
O84 ? O111 1_565 ? ? 3.040(10) ?

loop_
_geom_torsion_atom_site_label_1
_geom_torsion_atom_site_label_2
_geom_torsion_atom_site_label_3
_geom_torsion_atom_site_label_4
_geom_torsion
O8 Bi N1 C2 -36.4(5)
O11 Bi N1 C2 27.7(6)
O5 Bi N1 C2 -179.9(5)
O2 Bi N1 C2 38.7(4)
O12 Bi N1 C2 109.8(5)
N3 Bi N1 C2 -88.1(5)
N4 Bi N1 C2 147.9(5)
N2 Bi N1 C2 -112.9(5)
C108 Bi N1 C2 -42.4(5)
O8 Bi N1 C1 -155.3(5)
O11 Bi N1 C1 -91.2(5)
O5 Bi N1 C1 61.2(5)
O2 Bi N1 C1 -80.2(5)
O12 Bi N1 C1 -9.1(5)
N3 Bi N1 C1 153.0(4)
N4 Bi N1 C1 29.0(6)
N2 Bi N1 C1 128.2(5)
C108 Bi N1 C1 -161.3(5)
O8 Bi N1 C3 83.4(5)
O11 Bi N1 C3 147.5(5)
O5 Bi N1 C3 -60.1(5)
O2 Bi N1 C3 158.6(6)
O12 Bi N1 C3 -130.4(5)
N3 Bi N1 C3 31.7(6)
N4 Bi N1 C3 -92.2(6)
N2 Bi N1 C3 7.0(5)
C108 Bi N1 C3 77.5(5)
C2 N1 C1 C101 60.7(9)
C3 N1 C1 C101 -67.4(9)
Bi N1 C1 C101 173.7(6)
N1 C1 C101 O1 7.4(13)
N1 C1 C101 O101 -173.8(7)
C1 N1 C2 C102 68.0(8)
C3 N1 C2 C102 -163.2(7)
Bi N1 C2 C102 -44.8(7)
N1 C2 C102 O102 -163.0(7)
N1 C2 C102 O2 18.2(11)
O102 C102 O2 Bi -155.3(7)
C2 C102 O2 Bi 23.4(9)
O8 Bi O2 C102 56.5(6)
O11 Bi O2 C102 137.4(6)
O5 Bi O2 C102 -81.8(6)
O12 Bi O2 C102 -136.2(6)
N3 Bi O2 C102 91.1(6)
N4 Bi O2 C102 -176.6(5)
N1 Bi O2 C102 -34.4(5)
N2 Bi O2 C102 -2.2(7)
C108 Bi O2 C102 70.2(6)
C2 N1 C3 C4 77.1(8)
C1 N1 C3 C4 -154.1(7)
Bi N1 C3 C4 -38.2(8)
N1 C3 C4 N2 67.3(9)
C3 C4 N2 C5 67.6(8)
C3 C4 N2 C6 -170.4(7)
C3 C4 N2 Bi -55.2(7)
O8 Bi N2 C5 173.9(6)
O11 Bi N2 C5 127.0(5)
O5 Bi N2 C5 -12.5(5)
O2 Bi N2 C5 -127.9(5)
O12 Bi N2 C5 -25.2(6)
N3 Bi N2 C5 101.7(5)
N4 Bi N2 C5 47.0(6)
N1 Bi N2 C5 -97.3(5)
C108 Bi N2 C5 154.1(6)
O8 Bi N2 C6 52.9(5)
O11 Bi N2 C6 6.0(7)
O5 Bi N2 C6 -133.5(6)
O2 Bi N2 C6 111.1(5)
O12 Bi N2 C6 -146.2(5)
N3 Bi N2 C6 -19.3(5)
N4 Bi N2 C6 -74.0(5)
N1 Bi N2 C6 141.7(6)
C108 Bi N2 C6 33.1(5)
O8 Bi N2 C4 -65.0(5)
O11 Bi N2 C4 -111.9(5)
O5 Bi N2 C4 108.6(5)
O2 Bi N2 C4 -6.9(6)
O12 Bi N2 C4 95.9(5)
N3 Bi N2 C4 -137.2(6)
N4 Bi N2 C4 168.1(5)
N1 Bi N2 C4 23.8(5)
C108 Bi N2 C4 -84.9(5)
C6 N2 C5 C105 129.0(8)
C4 N2 C5 C105 -108.3(8)
Bi N2 C5 C105 9.8(9)
N2 C5 C105 O105 -177.5(7)
N2 C5 C105 O5 4.0(11)
O105 C105 O5 Bi 162.7(6)
C5 C105 O5 Bi -18.9(10)
O8 Bi O5 C105 26.8(8)
O11 Bi O5 C105 -121.3(6)
O2 Bi O5 C105 132.3(6)
O12 Bi O5 C105 -172.1(7)
N3 Bi O5 C105 -42.6(7)
N4 Bi O5 C105 -107.6(6)
N1 Bi O5 C105 89.9(6)
N2 Bi O5 C105 17.4(6)
C108 Bi O5 C105 -2.7(8)
C5 N2 C6 C7 -73.6(9)
C4 N2 C6 C7 163.8(7)
Bi N2 C6 C7 49.5(8)
N2 C6 C7 N3 -65.4(10)
C6 C7 N3 C9 163.9(8)
C6 C7 N3 C8 -72.9(9)
C6 C7 N3 Bi 42.0(9)
O8 Bi N3 C9 146.1(6)
O11 Bi N3 C9 64.3(6)
O5 Bi N3 C9 -75.8(6)
O2 Bi N3 C9 110.1(6)
O12 Bi N3 C9 -0.8(7)
N4 Bi N3 C9 -5.9(6)
N1 Bi N3 C9 -156.9(5)
N2 Bi N3 C9 -132.3(6)
C108 Bi N3 C9 137.6(7)
O8 Bi N3 C8 25.1(5)
O11 Bi N3 C8 -56.7(6)
O5 Bi N3 C8 163.3(6)
O2 Bi N3 C8 -10.9(7)
O12 Bi N3 C8 -121.7(6)
N4 Bi N3 C8 -126.9(6)
N1 Bi N3 C8 82.1(6)
N2 Bi N3 C8 106.8(6)
C108 Bi N3 C8 16.7(5)
O8 Bi N3 C7 -92.8(6)
O11 Bi N3 C7 -174.6(6)
O5 Bi N3 C7 45.4(6)
O2 Bi N3 C7 -128.7(6)
O12 Bi N3 C7 120.4(6)
N4 Bi N3 C7 115.2(6)
N1 Bi N3 C7 -35.8(7)
N2 Bi N3 C7 -11.1(5)
C108 Bi N3 C7 -101.2(6)
C9 N3 C8 C108 -151.4(8)
C7 N3 C8 C108 86.9(9)
Bi N3 C8 C108 -31.1(9)
N3 C8 C108 O108 -163.6(9)
N3 C8 C108 O8 18.6(13)
N3 C8 C108 Bi 24.5(7)
O8 Bi C108 O108 29.(2)
O11 Bi C108 O108 -87.(2)
O5 Bi C108 O108 130.(2)
O2 Bi C108 O108 -14.(2)
O12 Bi C108 O108 -70.(2)
N3 Bi C108 O108 -175.(2)
N4 Bi C108 O108 -139.(2)
N1 Bi C108 O108 47.(2)
N2 Bi C108 O108 112.(2)
O8 Bi C108 O8 0.000(3)
O11 Bi C108 O8 -116.2(7)
O5 Bi C108 O8 100.7(7)
O2 Bi C108 O8 -43.6(7)
O12 Bi C108 O8 -98.8(7)
N3 Bi C108 O8 155.7(8)
N4 Bi C108 O8 -168.0(7)
N1 Bi C108 O8 18.0(7)
N2 Bi C108 O8 82.2(7)
O8 Bi C108 C8 -171.6(10)
O11 Bi C108 C8 72.2(5)
O5 Bi C108 C8 -70.9(6)
O2 Bi C108 C8 144.8(5)
O12 Bi C108 C8 89.6(6)
N3 Bi C108 C8 -15.9(5)
N4 Bi C108 C8 20.4(6)
N1 Bi C108 C8 -153.6(5)
N2 Bi C108 C8 -89.4(5)
O108 C108 O8 Bi -168.1(8)
C8 C108 O8 Bi 9.5(12)
Bi C108 O8 Bi 0.0
O11 Bi O8 C108 58.3(7)
O5 Bi O8 C108 -101.6(7)
O2 Bi O8 C108 134.2(7)
O12 Bi O8 C108 111.8(7)
N3 Bi O8 C108 -20.0(7)
N4 Bi O8 C108 14.6(8)
N1 Bi O8 C108 -162.3(7)
N2 Bi O8 C108 -92.9(7)
C108 Bi O8 C108 0.000(3)
C8 N3 C9 C10 153.0(7)
C7 N3 C9 C10 -85.1(9)
Bi N3 C9 C10 36.4(9)
N3 C9 C10 N4 -65.2(11)
C9 C10 N4 C12 171.0(8)
C9 C10 N4 C11 -64.8(10)
C9 C10 N4 Bi 54.4(8)
O8 Bi N4 C12 -179.4(5)
O11 Bi N4 C12 133.3(6)
O5 Bi N4 C12 -37.3(5)
O2 Bi N4 C12 84.7(5)
O12 Bi N4 C12 39.5(5)
N3 Bi N4 C12 -144.9(6)
N1 Bi N4 C12 -5.0(7)
N2 Bi N4 C12 -90.3(5)
C108 Bi N4 C12 -174.3(5)
O8 Bi N4 C10 -58.7(6)
O11 Bi N4 C10 -106.0(6)
O5 Bi N4 C10 83.4(6)
O2 Bi N4 C10 -154.6(5)
O12 Bi N4 C10 160.1(6)
N3 Bi N4 C10 -24.3(5)
N1 Bi N4 C10 115.6(6)
N2 Bi N4 C10 30.4(6)
C108 Bi N4 C10 -53.6(6)
O8 Bi N4 C11 61.5(6)
O11 Bi N4 C11 14.2(5)
O5 Bi N4 C11 -156.4(6)
O2 Bi N4 C11 -34.4(6)
O12 Bi N4 C11 -79.6(6)
N3 Bi N4 C11 95.9(6)
N1 Bi N4 C11 -124.1(6)
N2 Bi N4 C11 150.6(5)
C108 Bi N4 C11 66.6(6)
C12 N4 C11 C111 -135.1(8)
C10 N4 C11 C111 98.6(9)
Bi N4 C11 C111 -17.6(10)
N4 C11 C111 O111 -169.4(12)
N4 C11 C111 O11 9.7(15)
O111 C111 O11 Bi -174.9(12)
C11 C111 O11 Bi 6.1(15)
O8 Bi O11 C111 -156.0(9)
O5 Bi O11 C111 2.9(10)
O2 Bi O11 C111 127.1(9)
O12 Bi O11 C111 50.8(9)
N3 Bi O11 C111 -85.2(9)
N4 Bi O11 C111 -11.6(8)
N1 Bi O11 C111 137.4(8)
N2 Bi O11 C111 -109.6(9)
C108 Bi O11 C111 -138.2(9)
C10 N4 C12 C112 -159.3(7)
C11 N4 C12 C112 75.4(9)
Bi N4 C12 C112 -43.9(8)
N4 C12 C112 O112 -167.3(8)
N4 C12 C112 O12 14.4(12)
O112 C112 O12 Bi -151.4(7)
C12 C112 O12 Bi 26.8(10)
O8 Bi O12 C112 -156.4(6)
O11 Bi O12 C112 -104.2(7)
O5 Bi O12 C112 46.2(6)
O2 Bi O12 C112 -178.7(7)
N3 Bi O12 C112 -42.4(8)
N4 Bi O12 C112 -36.9(6)
N1 Bi O12 C112 120.6(7)
N2 Bi O12 C112 58.2(7)
C108 Bi O12 C112 -120.4(7)
